data_4104217
loop_
_publ_author_name
'Kevin Bernot'
'Javier Luzon'
'Lapo Bogani'
'Mael Etienne'
'Claudio Sangregorio'
'Muralidharan Shanmugam'
'Andrea Caneschi'
'Roberta Sessoli'
'Dante Gatteschi'

_publ_contact_author_address
; Dipartimento di Chimica
  Universit\`a di Firenze
  Via della Lastruccia, 3
  I-50019 Sesto fiorentino (FI)
  Italy
;
_publ_contact_author_email dante.gatteschi@unifi.it
_publ_contact_author_fax '39 0554573285'
_publ_contact_author_name 'Dante Gatteschi'
_publ_contact_author_phone '39 0554573372'
_publ_section_title
;
 Magnetic Anisotropy of Dysprosium(III) in a Low-Symmetry Environment: A
 Theoretical and Experimental Investigation
;
_journal_name_full 'Journal of the American Chemical Society'
_journal_page_first 5573
_journal_page_last 5579
_journal_paper_doi 10.1021/ja8100038
_journal_volume 131
_journal_year 2009
_chemical_compound_source synthesis
_chemical_formula_moiety 'C45 H45 Dy F18 N4 O12'
_chemical_formula_sum 'C45 H45 Dy F18 N4 O12'
_chemical_formula_weight 1338.35
_chemical_name_common Dy(hfac)3(NITPhOEt)2
_chemical_name_systematic
;
Tris(hexafluoroacetylacetonate)
bis(2,4'-ethoxophenyl-4,4,5,5,-tetramethylimidazolidine
-3-oxide-1-oxyl) dysprosium
;
_space_group_IT_number 2
_symmetry_cell_setting triclinic
_symmetry_space_group_name_Hall '-P 1'
_symmetry_space_group_name_H-M 'P -1'
_atom_sites_solution_hydrogens geom
_atom_sites_solution_primary direct
_atom_sites_solution_secondary difmap
_audit_creation_method SHELXL-97
_cell_angle_alpha 98.111(2)
_cell_angle_beta 103.836(5)
_cell_angle_gamma 111.260(8)
_cell_formula_units_Z 2
_cell_length_a 12.259(5)
_cell_length_b 14.235(4)
_cell_length_c 17.560(1)
_cell_measurement_reflns_used 47968
_cell_measurement_temperature 150(2)
_cell_measurement_theta_max 32.06
_cell_measurement_theta_min 3.87
_cell_volume 2683.6(14)
_computing_cell_refinement
;
CrysAlis RED, Oxford Diffraction Ltd.,
Version 1.171.pre23_10 beta (release 21.06.2004 CrysAlis171 .NET)
(compiled Jun 21 2004,12:00:08)
;
_computing_data_reduction
;
CrysAlis RED, Oxford Diffraction Ltd.,
Version 1.171.pre23_10 beta (release 21.06.2004 CrysAlis171 .NET)
(compiled Jun 21 2004,12:00:08)
;
_computing_molecular_graphics 'Diamond 3.0a (K. Brandenburg, 2004)'
_computing_publication_material 'WinGX publication routines (Farrugia, 1999)'
_computing_structure_refinement 'SHELXL-97 (Sheldrick, 1997)'
_computing_structure_solution
; SIR-2004 (M.C.Burla, R. Caliandro, M. Camalli, B. Carrozzini, 
G.L. Cascarano, L. De Caro, C. Giacovazzo, G. Polidori, R. Spagna, 2005)
;
_diffrn_ambient_temperature 150(2)
_diffrn_detector_area_resol_mean 16.4547
_diffrn_measured_fraction_theta_full 0.909
_diffrn_measured_fraction_theta_max 0.909
_diffrn_measurement_device_type 'Oxford Xcalibur3 CCD'
_diffrn_measurement_method CCD
_diffrn_radiation_monochromator graphite
_diffrn_radiation_source 'Enhance (Mo) X-ray Source'
_diffrn_radiation_type MoK\a
_diffrn_radiation_wavelength 0.71073
_diffrn_reflns_av_R_equivalents 0.0561
_diffrn_reflns_av_sigmaI/netI 0.0972
_diffrn_reflns_limit_h_max 17
_diffrn_reflns_limit_h_min -18
_diffrn_reflns_limit_k_max 21
_diffrn_reflns_limit_k_min -20
_diffrn_reflns_limit_l_max 25
_diffrn_reflns_limit_l_min -26
_diffrn_reflns_number 47968
_diffrn_reflns_theta_full 32.06
_diffrn_reflns_theta_max 32.06
_diffrn_reflns_theta_min 3.87
_exptl_absorpt_coefficient_mu 1.516
_exptl_absorpt_correction_T_max 0.859
_exptl_absorpt_correction_T_min 0.634
_exptl_absorpt_correction_type empirical
_exptl_absorpt_process_details
;
        'abspack(Crysalis RED,Oxford diffraction Ltd.)'
;
_exptl_crystal_colour blue
_exptl_crystal_density_diffrn 1.656
_exptl_crystal_density_meas ?
_exptl_crystal_density_method 'not measured'
_exptl_crystal_description prism
_exptl_crystal_F_000 1334
_exptl_crystal_size_max 0.3
_exptl_crystal_size_mid 0.2
_exptl_crystal_size_min 0.1
_refine_diff_density_max 6.849
_refine_diff_density_min -1.778
_refine_diff_density_rms 0.163
_refine_ls_extinction_method none
_refine_ls_goodness_of_fit_ref 0.948
_refine_ls_hydrogen_treatment constr
_refine_ls_matrix_type full
_refine_ls_number_parameters 721
_refine_ls_number_reflns 17039
_refine_ls_number_restraints 0
_refine_ls_restrained_S_all 0.948
_refine_ls_R_factor_all 0.0959
_refine_ls_R_factor_gt 0.0669
_refine_ls_shift/su_max 0.001
_refine_ls_shift/su_mean 0.000
_refine_ls_structure_factor_coef Fsqd
_refine_ls_weighting_details 'calc w=1/[\s^2^(Fo^2^)+(0.1093P)^2^+0.0000P] where P=(Fo^2^+2Fc^2^)/3'
_refine_ls_weighting_scheme calc
_refine_ls_wR_factor_gt 0.1667
_refine_ls_wR_factor_ref 0.1875
_reflns_number_gt 9849
_reflns_number_total 17039
_reflns_threshold_expression >2sigma(I)
_cod_data_source_file ja8100038_si_001.cif
_cod_data_source_block raccoltaabs2
_cod_depositor_comments
;
The following automatic conversions were performed:

'_exptl_crystal_density_meas' value 'not measured' was changed to '?'
- the value is perceived as not measured.

Automatic conversion script
Id: cif_fix_values 3008 2015-01-20 13:52:24Z robertas 
;
_cod_original_sg_symbol_H-M P-1
_cod_database_code 4104217

loop_
_symmetry_equiv_pos_as_xyz
'x, y, z'
'-x, -y, -z'

loop_
_atom_site_label
_atom_site_type_symbol
_atom_site_fract_x
_atom_site_fract_y
_atom_site_fract_z
_atom_site_U_iso_or_equiv
_atom_site_adp_type
_atom_site_occupancy
_atom_site_symmetry_multiplicity
_atom_site_calc_flag
_atom_site_refinement_flags
Dy01 Dy 0.042179(19) 0.243535(17) 0.293192(13) 0.02913(9) Uani 1 1 d .
O9 O 0.2243(3) 0.3777(3) 0.29617(19) 0.0324(7) Uani 1 1 d .
O8 O 0.1511(3) 0.1607(3) 0.2357(2) 0.0312(7) Uani 1 1 d .
O7 O -0.1047(3) 0.0849(2) 0.20799(19) 0.0302(7) Uani 1 1 d .
O11 O -0.0893(3) 0.1770(3) 0.36864(19) 0.0288(7) Uani 1 1 d .
F8 F -0.2285(3) -0.1526(3) 0.0657(2) 0.0568(10) Uani 1 1 d .
F9 F -0.2892(3) -0.0304(3) 0.0515(2) 0.0552(9) Uani 1 1 d .
F7 F -0.3033(3) -0.0976(3) 0.1514(2) 0.0584(10) Uani 1 1 d .
O12 O 0.1028(3) 0.3780(3) 0.4102(2) 0.0325(7) Uani 1 1 d .
O1 O 0.1424(3) 0.1899(3) 0.3960(2) 0.0320(7) Uani 1 1 d .
O10 O 0.0170(3) 0.2667(3) 0.16015(19) 0.0304(7) Uani 1 1 d .
O5 O -0.1058(3) 0.3136(3) 0.2696(2) 0.0309(7) Uani 1 1 d .
O6 O 0.3096(3) 0.7384(3) 0.2562(2) 0.0449(9) Uani 1 1 d .
O3 O -0.2269(4) -0.2830(3) 0.2156(3) 0.0497(10) Uani 1 1 d .
F4 F 0.1019(4) 0.3562(4) 0.0000(2) 0.0790(14) Uani 1 1 d .
F15 F -0.2919(3) 0.0887(4) 0.4111(2) 0.0694(11) Uani 1 1 d .
F14 F -0.1941(3) 0.1629(3) 0.5354(2) 0.0626(10) Uani 1 1 d .
O4 O -0.2469(4) 0.4142(3) 0.0393(2) 0.0484(10) Uani 1 1 d .
O2 O 0.3624(4) -0.0138(3) 0.3933(3) 0.0500(10) Uani 1 1 d .
N3 N 0.2319(4) 0.1582(3) 0.4086(2) 0.0322(9) Uani 1 1 d .
F13 F -0.1529(4) 0.0460(3) 0.4736(3) 0.0718(12) Uani 1 1 d .
F10 F 0.2977(4) 0.0539(4) 0.2122(3) 0.0838(14) Uani 1 1 d .
F6 F 0.0372(5) 0.1977(4) 0.0026(2) 0.0943(17) Uani 1 1 d .
F5 F -0.0759(3) 0.2788(4) 0.0089(2) 0.0674(11) Uani 1 1 d .
F11 F 0.1884(4) -0.0087(4) 0.0913(3) 0.106(2) Uani 1 1 d .
N1 N -0.1758(4) 0.3215(3) 0.2049(2) 0.0291(8) Uani 1 1 d .
N2 N -0.2432(4) 0.3669(3) 0.0957(3) 0.0344(9) Uani 1 1 d .
F16 F 0.1126(5) 0.5056(4) 0.5928(3) 0.121(2) Uani 1 1 d .
F12 F 0.2907(5) 0.1539(4) 0.1360(3) 0.0917(16) Uani 1 1 d .
F1 F 0.4326(4) 0.5618(4) 0.2344(3) 0.0908(16) Uani 1 1 d .
C42 C 0.1163(5) 0.0823(4) 0.1778(3) 0.0330(10) Uani 1 1 d .
C19 C -0.0253(4) 0.4800(4) 0.1825(3) 0.0304(10) Uani 1 1 d .
N4 N 0.3348(4) 0.0623(3) 0.4080(3) 0.0357(9) Uani 1 1 d .
C44 C -0.1048(4) 0.0153(4) 0.1550(3) 0.0280(9) Uani 1 1 d .
C9 C 0.1072(5) -0.0293(4) 0.3373(3) 0.0321(10) Uani 1 1 d .
C21 C 0.1558(5) 0.6087(4) 0.2861(3) 0.0354(11) Uani 1 1 d .
H20 H 0.2024 0.6379 0.3405 0.042 Uiso 1 1 calc R
C30 C -0.3466(5) 0.1519(4) 0.1917(4) 0.0422(13) Uani 1 1 d .
H27A H -0.3173 0.1146 0.1576 0.063 Uiso 1 1 calc R
H27B H -0.4346 0.1161 0.1778 0.063 Uiso 1 1 calc R
H27C H -0.3090 0.1557 0.2473 0.063 Uiso 1 1 calc R
C34 C 0.0915(4) 0.3140(4) 0.1258(3) 0.0293(10) Uani 1 1 d .
C37 C 0.0792(5) 0.3787(4) 0.4744(3) 0.0364(11) Uani 1 1 d .
C24 C 0.0184(5) 0.5256(4) 0.1254(3) 0.0349(11) Uani 1 1 d .
H23 H -0.0286 0.4981 0.0711 0.042 Uiso 1 1 calc R
F17 F 0.2680(4) 0.4859(5) 0.5751(3) 0.125(3) Uani 1 1 d .
C20 C 0.0463(5) 0.5224(4) 0.2653(3) 0.0329(10) Uani 1 1 d .
H19 H 0.0197 0.4924 0.3049 0.039 Uiso 1 1 calc R
C17 C -0.3488(5) 0.2667(4) 0.0904(3) 0.0363(11) Uani 1 1 d .
C45 C -0.2308(5) -0.0687(4) 0.1056(3) 0.0393(12) Uani 1 1 d .
C8 C 0.1060(5) -0.1144(4) 0.2879(3) 0.0375(12) Uani 1 1 d .
H8 H 0.1800 -0.1138 0.2827 0.045 Uiso 1 1 calc R
C32 C 0.2685(5) 0.4129(4) 0.2445(3) 0.0335(11) Uani 1 1 d .
C43 C -0.0029(5) 0.0096(4) 0.1360(3) 0.0354(11) Uani 1 1 d .
H37 H -0.0153 -0.0446 0.0939 0.043 Uiso 1 1 calc R
C39 C -0.0860(4) 0.2074(4) 0.4393(3) 0.0310(10) Uani 1 1 d .
C22 C 0.1987(5) 0.6536(4) 0.2271(3) 0.0366(11) Uani 1 1 d .
C12 C 0.3943(5) 0.3358(4) 0.4596(4) 0.0477(14) Uani 1 1 d .
H12A H 0.4084 0.3360 0.4081 0.071 Uiso 1 1 calc R
H12B H 0.4693 0.3804 0.5022 0.071 Uiso 1 1 calc R
H12C H 0.3317 0.3606 0.4616 0.071 Uiso 1 1 calc R
C16 C -0.3139(4) 0.2600(4) 0.1798(3) 0.0322(10) Uani 1 1 d .
C35 C 0.0395(5) 0.2865(5) 0.0332(3) 0.0404(12) Uani 1 1 d .
F2 F 0.4206(5) 0.5530(5) 0.3484(3) 0.123(2) Uani 1 1 d .
C1 C 0.3526(5) 0.2263(4) 0.4705(3) 0.0335(11) Uani 1 1 d .
F3 F 0.4778(4) 0.4523(4) 0.2899(5) 0.130(3) Uani 1 1 d .
C28 C -0.3402(6) 0.1812(5) 0.0312(4) 0.0497(14) Uani 1 1 d .
H28A H -0.2630 0.1767 0.0524 0.074 Uiso 1 1 calc R
H28B H -0.3456 0.1978 -0.0203 0.074 Uiso 1 1 calc R
H28C H -0.4067 0.1156 0.0246 0.074 Uiso 1 1 calc R
F18 F 0.1875(6) 0.5633(4) 0.5082(4) 0.118(2) Uani 1 1 d .
C3 C 0.2208(4) 0.0625(4) 0.3823(3) 0.0308(10) Uani 1 1 d .
C5 C -0.1127(5) -0.1206(4) 0.3061(3) 0.0402(12) Uani 1 1 d .
H5 H -0.1861 -0.1223 0.3131 0.048 Uiso 1 1 calc R
C10 C -0.2371(6) -0.3628(5) 0.1521(4) 0.0541(16) Uani 1 1 d .
H10A H -0.2020 -0.4079 0.1744 0.065 Uiso 1 1 calc R
H10B H -0.1930 -0.3325 0.1164 0.065 Uiso 1 1 calc R
C13 C 0.3293(5) 0.2232(5) 0.5522(3) 0.0443(13) Uani 1 1 d .
H13A H 0.3027 0.1530 0.5577 0.066 Uiso 1 1 calc R
H13B H 0.2665 0.2477 0.5548 0.066 Uiso 1 1 calc R
H13C H 0.4040 0.2670 0.5952 0.066 Uiso 1 1 calc R
C36 C 0.1602(6) 0.4785(5) 0.5410(4) 0.0605(19) Uani 1 1 d .
C33 C 0.2125(5) 0.3866(4) 0.1611(3) 0.0364(11) Uani 1 1 d .
H32 H 0.2569 0.4181 0.1287 0.044 Uiso 1 1 calc R
C29 C -0.3589(5) 0.3220(4) 0.2332(4) 0.0424(13) Uani 1 1 d .
H26A H -0.3362 0.3908 0.2249 0.064 Uiso 1 1 calc R
H26B H -0.3218 0.3263 0.2891 0.064 Uiso 1 1 calc R
H26C H -0.4470 0.2877 0.2193 0.064 Uiso 1 1 calc R
C18 C -0.1428(4) 0.3918(4) 0.1618(3) 0.0319(10) Uani 1 1 d .
C23 C 0.1313(5) 0.6117(4) 0.1468(3) 0.0381(12) Uani 1 1 d .
H22 H 0.1601 0.6401 0.1072 0.046 Uiso 1 1 calc R
C6 C -0.1141(5) -0.2047(4) 0.2548(3) 0.0391(12) Uani 1 1 d .
C40 C -0.1826(5) 0.1262(5) 0.4654(3) 0.0419(13) Uani 1 1 d .
C41 C 0.2221(5) 0.0685(5) 0.1535(4) 0.0456(14) Uani 1 1 d .
C26 C 0.4784(6) 0.8797(5) 0.2469(5) 0.067(2) Uani 1 1 d .
H25A H 0.5135 0.9144 0.2099 0.101 Uiso 1 1 calc R
H25B H 0.5344 0.8555 0.2773 0.101 Uiso 1 1 calc R
H25C H 0.4639 0.9273 0.2834 0.101 Uiso 1 1 calc R
C38 C -0.0066(5) 0.3017(5) 0.4952(3) 0.0409(12) Uani 1 1 d .
H42 H -0.0114 0.3130 0.5475 0.049 Uiso 1 1 calc R
C7 C -0.0031(5) -0.2011(4) 0.2456(4) 0.0445(13) Uani 1 1 d .
H7 H -0.0020 -0.2565 0.2112 0.053 Uiso 1 1 calc R
C2 C 0.4325(5) 0.1693(5) 0.4512(3) 0.0413(13) Uani 1 1 d .
C31 C 0.4012(5) 0.4949(5) 0.2785(4) 0.0509(15) Uani 1 1 d .
C4 C -0.0045(5) -0.0346(4) 0.3468(3) 0.0361(11) Uani 1 1 d .
H4 H -0.0059 0.0207 0.3812 0.043 Uiso 1 1 calc R
C25 C 0.3583(6) 0.7884(5) 0.2001(4) 0.0510(15) Uani 1 1 d .
H24A H 0.3010 0.8120 0.1693 0.061 Uiso 1 1 calc R
H24B H 0.3719 0.7402 0.1625 0.061 Uiso 1 1 calc R
C14 C 0.4960(6) 0.2072(5) 0.3895(4) 0.0509(15) Uani 1 1 d .
H14A H 0.4370 0.2103 0.3438 0.076 Uiso 1 1 calc R
H14B H 0.5294 0.1599 0.3717 0.076 Uiso 1 1 calc R
H14C H 0.5613 0.2753 0.4142 0.076 Uiso 1 1 calc R
C15 C 0.5233(6) 0.1635(6) 0.5243(4) 0.0545(17) Uani 1 1 d .
H15A H 0.4814 0.1390 0.5621 0.082 Uiso 1 1 calc R
H15B H 0.5884 0.2315 0.5500 0.082 Uiso 1 1 calc R
H15C H 0.5574 0.1164 0.5072 0.082 Uiso 1 1 calc R
C27 C -0.4703(5) 0.2755(5) 0.0579(4) 0.0532(16) Uani 1 1 d .
H29A H -0.4743 0.3292 0.0954 0.080 Uiso 1 1 calc R
H29B H -0.5374 0.2103 0.0513 0.080 Uiso 1 1 calc R
H29C H -0.4759 0.2924 0.0065 0.080 Uiso 1 1 calc R
C11 C -0.3721(6) -0.4243(6) 0.1058(5) 0.069(2) Uani 1 1 d .
H11A H -0.3816 -0.4788 0.0624 0.103 Uiso 1 1 calc R
H11B H -0.4058 -0.3790 0.0840 0.103 Uiso 1 1 calc R
H11C H -0.4148 -0.4542 0.1416 0.103 Uiso 1 1 calc R

loop_
_atom_site_aniso_label
_atom_site_aniso_U_11
_atom_site_aniso_U_22
_atom_site_aniso_U_33
_atom_site_aniso_U_23
_atom_site_aniso_U_13
_atom_site_aniso_U_12
Dy01 0.03081(13) 0.02807(14) 0.02692(13) 0.00568(9) 0.00744(9) 0.01188(10)
O9 0.0362(18) 0.0280(17) 0.0263(17) 0.0053(14) 0.0077(14) 0.0078(15)
O8 0.0278(16) 0.0339(19) 0.0292(17) 0.0064(14) 0.0083(13) 0.0108(15)
O7 0.0308(17) 0.0262(17) 0.0306(17) 0.0047(14) 0.0072(13) 0.0109(14)
O11 0.0324(17) 0.0290(17) 0.0285(17) 0.0110(14) 0.0126(13) 0.0133(15)
F8 0.0419(18) 0.0341(18) 0.073(2) -0.0146(17) 0.0031(17) 0.0123(15)
F9 0.0506(19) 0.0424(19) 0.049(2) 0.0014(16) -0.0095(16) 0.0130(17)
F7 0.0414(18) 0.058(2) 0.053(2) -0.0020(17) 0.0165(16) 0.0003(17)
O12 0.0330(17) 0.0305(18) 0.0314(18) -0.0002(14) 0.0098(14) 0.0133(15)
O1 0.0354(17) 0.0307(18) 0.0359(18) 0.0128(15) 0.0111(14) 0.0186(15)
O10 0.0342(17) 0.0319(18) 0.0229(16) 0.0064(14) 0.0068(13) 0.0126(15)
O5 0.0305(16) 0.0309(18) 0.0307(17) 0.0101(14) 0.0062(13) 0.0133(15)
O6 0.041(2) 0.040(2) 0.046(2) 0.0152(18) 0.0149(17) 0.0061(18)
O3 0.044(2) 0.035(2) 0.062(3) 0.0001(19) 0.0177(19) 0.0098(18)
F4 0.069(3) 0.118(4) 0.036(2) 0.036(2) 0.0207(18) 0.015(3)
F15 0.0355(18) 0.098(3) 0.060(2) 0.025(2) 0.0179(17) 0.008(2)
F14 0.063(2) 0.085(3) 0.049(2) 0.020(2) 0.0378(18) 0.026(2)
O4 0.047(2) 0.055(3) 0.042(2) 0.0273(19) 0.0038(17) 0.020(2)
O2 0.050(2) 0.047(2) 0.064(3) 0.017(2) 0.016(2) 0.032(2)
N3 0.036(2) 0.028(2) 0.028(2) 0.0098(17) -0.0006(16) 0.0135(18)
F13 0.097(3) 0.060(2) 0.087(3) 0.046(2) 0.055(3) 0.037(2)
F10 0.069(3) 0.141(4) 0.084(3) 0.043(3) 0.034(2) 0.078(3)
F6 0.175(5) 0.087(3) 0.037(2) -0.006(2) 0.015(3) 0.091(4)
F5 0.058(2) 0.118(4) 0.0312(18) 0.023(2) 0.0090(16) 0.044(2)
F11 0.054(2) 0.123(4) 0.097(4) -0.068(3) 0.018(2) 0.026(3)
N1 0.0287(19) 0.027(2) 0.031(2) 0.0069(16) 0.0055(16) 0.0130(17)
N2 0.034(2) 0.031(2) 0.034(2) 0.0128(18) 0.0051(17) 0.0103(18)
F16 0.093(3) 0.098(4) 0.104(4) -0.064(3) 0.055(3) -0.016(3)
F12 0.096(3) 0.089(3) 0.140(5) 0.055(3) 0.091(3) 0.048(3)
F1 0.059(3) 0.092(3) 0.087(3) 0.044(3) 0.014(2) -0.008(2)
C42 0.038(3) 0.033(3) 0.035(3) 0.011(2) 0.020(2) 0.017(2)
C19 0.033(2) 0.029(2) 0.032(2) 0.008(2) 0.0089(19) 0.016(2)
N4 0.035(2) 0.034(2) 0.042(2) 0.0148(19) 0.0092(18) 0.018(2)
C44 0.031(2) 0.028(2) 0.025(2) 0.0065(18) 0.0061(18) 0.014(2)
C9 0.042(3) 0.030(2) 0.031(2) 0.012(2) 0.011(2) 0.021(2)
C21 0.043(3) 0.027(2) 0.024(2) 0.0010(19) 0.004(2) 0.006(2)
C30 0.036(3) 0.037(3) 0.055(3) 0.021(3) 0.015(2) 0.013(2)
C34 0.037(2) 0.026(2) 0.028(2) 0.0044(19) 0.0114(19) 0.017(2)
C37 0.032(2) 0.037(3) 0.034(3) -0.003(2) 0.006(2) 0.014(2)
C24 0.040(3) 0.036(3) 0.029(2) 0.009(2) 0.009(2) 0.015(2)
F17 0.066(3) 0.120(4) 0.121(4) -0.069(4) -0.043(3) 0.048(3)
C20 0.035(3) 0.033(3) 0.030(2) 0.010(2) 0.011(2) 0.012(2)
C17 0.034(3) 0.034(3) 0.036(3) 0.010(2) 0.006(2) 0.011(2)
C45 0.034(3) 0.037(3) 0.041(3) -0.002(2) 0.008(2) 0.015(2)
C8 0.039(3) 0.037(3) 0.043(3) 0.010(2) 0.017(2) 0.020(2)
C32 0.033(2) 0.029(3) 0.038(3) 0.007(2) 0.015(2) 0.009(2)
C43 0.041(3) 0.032(3) 0.031(3) -0.003(2) 0.010(2) 0.018(2)
C39 0.031(2) 0.041(3) 0.031(2) 0.015(2) 0.0143(19) 0.022(2)
C22 0.039(3) 0.029(3) 0.043(3) 0.012(2) 0.016(2) 0.012(2)
C12 0.042(3) 0.036(3) 0.053(4) 0.012(3) 0.004(3) 0.011(3)
C16 0.028(2) 0.030(3) 0.035(3) 0.008(2) 0.0069(19) 0.009(2)
C35 0.042(3) 0.052(3) 0.025(2) 0.011(2) 0.009(2) 0.017(3)
F2 0.087(3) 0.109(4) 0.071(3) -0.018(3) 0.020(3) -0.053(3)
C1 0.035(3) 0.031(3) 0.030(3) 0.008(2) 0.003(2) 0.014(2)
F3 0.040(2) 0.083(4) 0.243(8) 0.040(4) 0.012(3) 0.021(3)
C28 0.059(4) 0.039(3) 0.038(3) 0.005(2) 0.013(3) 0.009(3)
F18 0.152(5) 0.048(3) 0.104(4) -0.019(3) 0.028(4) 0.008(3)
C3 0.036(2) 0.031(3) 0.033(3) 0.014(2) 0.015(2) 0.017(2)
C5 0.046(3) 0.036(3) 0.047(3) 0.016(2) 0.024(3) 0.018(3)
C10 0.055(4) 0.036(3) 0.061(4) -0.001(3) 0.015(3) 0.015(3)
C13 0.042(3) 0.043(3) 0.035(3) 0.012(2) -0.001(2) 0.011(3)
C36 0.054(4) 0.050(4) 0.055(4) -0.018(3) 0.021(3) 0.006(3)
C33 0.040(3) 0.043(3) 0.031(3) 0.015(2) 0.017(2) 0.018(2)
C29 0.039(3) 0.039(3) 0.048(3) 0.010(3) 0.018(2) 0.014(3)
C18 0.033(2) 0.031(3) 0.035(3) 0.009(2) 0.008(2) 0.019(2)
C23 0.043(3) 0.037(3) 0.041(3) 0.020(2) 0.018(2) 0.017(2)
C6 0.038(3) 0.032(3) 0.047(3) 0.013(2) 0.016(2) 0.012(2)
C40 0.039(3) 0.057(4) 0.040(3) 0.022(3) 0.021(2) 0.022(3)
C41 0.039(3) 0.050(4) 0.045(3) 0.001(3) 0.014(2) 0.019(3)
C26 0.058(4) 0.047(4) 0.075(5) 0.010(3) 0.031(4) -0.007(3)
C38 0.045(3) 0.051(3) 0.025(2) 0.004(2) 0.010(2) 0.020(3)
C7 0.048(3) 0.032(3) 0.060(4) 0.006(3) 0.020(3) 0.023(3)
C2 0.035(3) 0.046(3) 0.047(3) 0.022(3) 0.009(2) 0.020(3)
C31 0.038(3) 0.053(4) 0.049(4) 0.013(3) 0.016(3) 0.002(3)
C4 0.040(3) 0.029(3) 0.046(3) 0.013(2) 0.021(2) 0.015(2)
C25 0.050(3) 0.044(3) 0.063(4) 0.022(3) 0.030(3) 0.013(3)
C14 0.043(3) 0.054(4) 0.056(4) 0.019(3) 0.022(3) 0.015(3)
C15 0.048(3) 0.067(4) 0.053(4) 0.015(3) 0.002(3) 0.036(3)
C27 0.039(3) 0.059(4) 0.048(3) 0.017(3) -0.007(3) 0.018(3)
C11 0.058(4) 0.049(4) 0.076(5) -0.002(4) 0.000(4) 0.016(3)

loop_
_atom_type_symbol
_atom_type_description
_atom_type_scat_dispersion_real
_atom_type_scat_dispersion_imag
_atom_type_scat_source
C C 0.0033 0.0016 'International Tables Vol C Tables 4.2.6.8 and 6.1.1.4'
H H 0.0000 0.0000 'International Tables Vol C Tables 4.2.6.8 and 6.1.1.4'
N N 0.0061 0.0033 'International Tables Vol C Tables 4.2.6.8 and 6.1.1.4'
O O 0.0106 0.0060 'International Tables Vol C Tables 4.2.6.8 and 6.1.1.4'
F F 0.0171 0.0103 'International Tables Vol C Tables 4.2.6.8 and 6.1.1.4'
Dy Dy -0.1892 4.4098 'International Tables Vol C Tables 4.2.6.8 and 6.1.1.4'

loop_
_geom_angle_atom_site_label_1
_geom_angle_atom_site_label_2
_geom_angle_atom_site_label_3
_geom_angle
O1 Dy01 O7 101.27(12)
O1 Dy01 O9 93.33(12)
O7 Dy01 O9 139.03(12)
O1 Dy01 O11 70.69(12)
O7 Dy01 O11 75.81(12)
O9 Dy01 O11 144.93(11)
O1 Dy01 O5 138.55(12)
O7 Dy01 O5 89.47(12)
O9 Dy01 O5 104.43(12)
O11 Dy01 O5 73.53(11)
O1 Dy01 O12 75.99(12)
O7 Dy01 O12 148.44(12)
O9 Dy01 O12 72.20(12)
O11 Dy01 O12 73.66(12)
O5 Dy01 O12 74.44(11)
O1 Dy01 O10 146.95(12)
O7 Dy01 O10 74.41(12)
O9 Dy01 O10 72.71(11)
O11 Dy01 O10 135.97(11)
O5 Dy01 O10 74.51(11)
O12 Dy01 O10 124.59(12)
O1 Dy01 O8 73.90(12)
O7 Dy01 O8 73.51(11)
O9 Dy01 O8 74.23(12)
O11 Dy01 O8 126.67(11)
O5 Dy01 O8 146.75(12)
O12 Dy01 O8 132.84(11)
O10 Dy01 O8 73.49(11)
C32 O9 Dy01 135.3(3)
C42 O8 Dy01 132.6(3)
C44 O7 Dy01 135.3(3)
C39 O11 Dy01 133.0(3)
C37 O12 Dy01 132.4(3)
N3 O1 Dy01 136.3(3)
C34 O10 Dy01 133.0(3)
N1 O5 Dy01 133.9(3)
C22 O6 C25 118.4(4)
C6 O3 C10 118.2(4)
O1 N3 C3 126.1(4)
O1 N3 C1 119.4(4)
C3 N3 C1 113.3(4)
O5 N1 C18 127.0(4)
O5 N1 C16 119.6(4)
C18 N1 C16 112.6(4)
O4 N2 C18 125.7(4)
O4 N2 C17 121.8(4)
C18 N2 C17 112.2(4)
O8 C42 C43 128.2(4)
O8 C42 C41 113.7(4)
C43 C42 C41 118.2(4)
C24 C19 C20 118.8(5)
C24 C19 C18 122.9(4)
C20 C19 C18 118.3(5)
O2 N4 C3 126.8(4)
O2 N4 C2 121.0(4)
C3 N4 C2 111.9(4)
O7 C44 C43 127.1(4)
O7 C44 C45 115.3(4)
C43 C44 C45 117.5(4)
C8 C9 C4 117.8(5)
C8 C9 C3 122.5(5)
C4 C9 C3 119.6(4)
C20 C21 C22 121.3(5)
O10 C34 C33 128.2(5)
O10 C34 C35 114.7(4)
C33 C34 C35 117.1(4)
O12 C37 C38 129.4(5)
O12 C37 C36 114.5(5)
C38 C37 C36 116.1(5)
C19 C24 C23 122.0(5)
C21 C20 C19 118.9(5)
N2 C17 C27 109.5(4)
N2 C17 C28 105.9(4)
C27 C17 C28 110.4(5)
N2 C17 C16 100.4(4)
C27 C17 C16 116.0(5)
C28 C17 C16 113.6(4)
F8 C45 F7 108.0(5)
F8 C45 F9 107.8(4)
F7 C45 F9 105.0(4)
F8 C45 C44 114.3(4)
F7 C45 C44 111.8(4)
F9 C45 C44 109.4(4)
C9 C8 C7 121.6(5)
O9 C32 C33 128.1(5)
O9 C32 C31 114.5(5)
C33 C32 C31 117.4(5)
C42 C43 C44 122.0(4)
O11 C39 C38 128.3(5)
O11 C39 C40 113.0(5)
C38 C39 C40 118.7(5)
C23 C22 O6 124.7(5)
C23 C22 C21 120.2(5)
O6 C22 C21 115.2(5)
C30 C16 N1 111.6(4)
C30 C16 C29 111.1(5)
N1 C16 C29 105.3(4)
C30 C16 C17 115.4(4)
N1 C16 C17 99.5(4)
C29 C16 C17 113.0(4)
F6 C35 F4 108.3(5)
F6 C35 F5 107.3(5)
F4 C35 F5 105.6(5)
F6 C35 C34 110.0(5)
F4 C35 C34 113.8(5)
F5 C35 C34 111.5(4)
N3 C1 C12 110.0(4)
N3 C1 C13 105.1(4)
C12 C1 C13 110.9(5)
N3 C1 C2 100.6(4)
C12 C1 C2 114.4(5)
C13 C1 C2 114.8(4)
N3 C3 N4 107.8(4)
N3 C3 C9 127.2(4)
N4 C3 C9 125.0(4)
C4 C5 C6 121.1(5)
O3 C10 C11 107.7(5)
F17 C36 F16 111.6(7)
F17 C36 F18 100.7(7)
F16 C36 F18 100.6(7)
F17 C36 C37 114.2(6)
F16 C36 C37 117.3(6)
F18 C36 C37 110.3(6)
C34 C33 C32 120.8(5)
N1 C18 N2 107.1(4)
N1 C18 C19 126.8(4)
N2 C18 C19 126.1(5)
C22 C23 C24 118.8(5)
O3 C6 C7 125.7(5)
O3 C6 C5 115.7(5)
C7 C6 C5 118.6(5)
F15 C40 F14 107.1(4)
F15 C40 F13 107.1(5)
F14 C40 F13 106.8(5)
F15 C40 C39 111.3(4)
F14 C40 C39 113.8(5)
F13 C40 C39 110.4(4)
F11 C41 F10 106.0(5)
F11 C41 F12 106.9(6)
F10 C41 F12 105.3(5)
F11 C41 C42 114.9(5)
F10 C41 C42 112.3(5)
F12 C41 C42 110.8(5)
C37 C38 C39 121.2(5)
C6 C7 C8 119.9(5)
N4 C2 C15 109.7(5)
N4 C2 C14 105.5(5)
C15 C2 C14 110.9(5)
N4 C2 C1 100.7(4)
C15 C2 C1 115.5(5)
C14 C2 C1 113.6(5)
F3 C31 F2 106.4(6)
F3 C31 F1 108.8(6)
F2 C31 F1 104.0(6)
F3 C31 C32 111.1(5)
F2 C31 C32 111.2(5)
F1 C31 C32 114.8(5)
C5 C4 C9 120.9(5)
O6 C25 C26 108.0(5)

loop_
_geom_bond_atom_site_label_1
_geom_bond_atom_site_label_2
_geom_bond_distance
Dy01 O1 2.316(3)
Dy01 O7 2.322(3)
Dy01 O9 2.336(3)
Dy01 O11 2.349(3)
Dy01 O5 2.351(3)
Dy01 O12 2.358(3)
Dy01 O10 2.368(3)
Dy01 O8 2.375(3)
O9 C32 1.238(6)
O8 C42 1.260(6)
O7 C44 1.259(6)
O11 C39 1.241(6)
F8 C45 1.310(6)
F9 C45 1.348(6)
F7 C45 1.332(7)
O12 C37 1.229(6)
O1 N3 1.314(5)
O10 C34 1.258(6)
O5 N1 1.296(5)
O6 C22 1.368(6)
O6 C25 1.415(7)
O3 C6 1.356(6)
O3 C10 1.422(7)
F4 C35 1.318(7)
F15 C40 1.310(6)
F14 C40 1.326(6)
O4 N2 1.276(5)
O2 N4 1.259(6)
N3 C3 1.321(6)
N3 C1 1.484(6)
F13 C40 1.335(7)
F10 C41 1.307(7)
F6 C35 1.291(7)
F5 C35 1.334(6)
F11 C41 1.300(7)
N1 C18 1.345(7)
N1 C16 1.512(6)
N2 C18 1.368(6)
N2 C17 1.512(7)
F16 C36 1.279(8)
F12 C41 1.329(8)
F1 C31 1.319(7)
C42 C43 1.386(7)
C42 C41 1.525(7)
C19 C24 1.379(7)
C19 C20 1.416(7)
C19 C18 1.446(7)
N4 C3 1.363(6)
N4 C2 1.498(7)
C44 C43 1.395(7)
C44 C45 1.516(7)
C9 C8 1.381(7)
C9 C4 1.396(7)
C9 C3 1.460(7)
C21 C20 1.374(7)
C21 C22 1.401(7)
C30 C16 1.502(7)
C34 C33 1.386(7)
C34 C35 1.532(7)
C37 C38 1.379(8)
C37 C36 1.524(8)
C24 C23 1.396(7)
F17 C36 1.272(8)
C17 C27 1.518(7)
C17 C28 1.537(8)
C17 C16 1.553(7)
C8 C7 1.390(8)
C32 C33 1.391(7)
C32 C31 1.526(8)
C39 C38 1.392(7)
C39 C40 1.537(7)
C22 C23 1.369(7)
C12 C1 1.510(7)
C16 C29 1.526(7)
F2 C31 1.295(8)
C1 C13 1.532(8)
C1 C2 1.547(7)
F3 C31 1.283(8)
F18 C36 1.376(10)
C5 C4 1.374(7)
C5 C6 1.385(8)
C10 C11 1.507(9)
C6 C7 1.392(7)
C26 C25 1.505(8)
C2 C15 1.519(7)
C2 C14 1.528(8)
